data_4308552
loop_
_publ_author_name
'Indranil Chakraborty'
'Bikash Kumar Panda'
'Jaydip Gangopadhyay'
'Animesh Chakravorty'

_publ_section_title
;
Rhenium Chemistry of Azooximes: Oxygen Atom Transfer, Azoimine Chelation,
and Imine-Oxime Contrast
;
_journal_name_full 'Inorganic Chemistry'
_journal_page_first 1054
_journal_page_last 1060
_journal_paper_doi 10.1021/ic0486116
_journal_volume 44
_journal_year 2005
_chemical_compound_source 'laboratory synthesis'
_chemical_formula_sum 'C49 H40 Cl F6 N3 O P3 Re'
_chemical_formula_weight 1116.41
_chemical_name_systematic
; 
 ? 
;
_space_group_IT_number 2
_symmetry_cell_setting triclinic
_symmetry_space_group_name_Hall '-P 1'
_symmetry_space_group_name_H-M 'P -1'
_atom_sites_solution_hydrogens geom
_atom_sites_solution_primary heavy
_atom_sites_solution_secondary difmap
_audit_creation_method SHELXL
_cell_angle_alpha 100.88(4)
_cell_angle_beta 93.53(4)
_cell_angle_gamma 99.78(3)
_cell_formula_units_Z 2
_cell_length_a 10.928(4)
_cell_length_b 12.915(6)
_cell_length_c 17.026(10)
_cell_measurement_reflns_used 30
_cell_measurement_temperature 293(2)
_cell_measurement_theta_max 14
_cell_measurement_theta_min 7
_cell_volume 2315(2)
_computing_cell_refinement 'Siemens P3/P4-PC V4.27'
_computing_data_collection 'Siemens P3/P4-PC V4.27'
_computing_data_reduction 'Siemens P3/P4-PC V4.27'
_computing_molecular_graphics 'Siemens SHELXTL V5.03 PC'
_computing_publication_material 'Siemens SHELXTL V5.03 PC'
_computing_structure_refinement 'SHELXL-93 (Sheldrick, 1993)'
_computing_structure_solution 'SHELXS-86 (Sheldrick, 1990)'
_diffrn_ambient_temperature 293(2)
_diffrn_measurement_device 'Siemens R3m/V'
_diffrn_measurement_method '\w scans'
_diffrn_radiation_monochromator graphite
_diffrn_radiation_source 'fine-focus sealed tube'
_diffrn_radiation_type MoK\a
_diffrn_radiation_wavelength 0.71073
_diffrn_reflns_av_R_equivalents 0.0307
_diffrn_reflns_av_sigmaI/netI 0.0465
_diffrn_reflns_limit_h_max 11
_diffrn_reflns_limit_h_min 0
_diffrn_reflns_limit_k_max 12
_diffrn_reflns_limit_k_min -13
_diffrn_reflns_limit_l_max 17
_diffrn_reflns_limit_l_min -17
_diffrn_reflns_number 5138
_diffrn_reflns_theta_max 21.05
_diffrn_reflns_theta_min 1.63
_diffrn_standards_decay_% 0
_diffrn_standards_interval_count 198
_diffrn_standards_number 2
_exptl_absorpt_coefficient_mu 2.851
_exptl_absorpt_correction_T_max 0.211
_exptl_absorpt_correction_T_min 0.134
_exptl_absorpt_correction_type semi-empirical
_exptl_crystal_colour dark
_exptl_crystal_density_diffrn 1.602
_exptl_crystal_description parallelopiped
_exptl_crystal_F_000 1110
_exptl_crystal_size_max 0.30
_exptl_crystal_size_mid 0.25
_exptl_crystal_size_min 0.20
_refine_diff_density_max 1.221
_refine_diff_density_min -0.630
_refine_diff_density_rms 0.095
_refine_ls_extinction_method none
_refine_ls_goodness_of_fit_all 1.096
_refine_ls_goodness_of_fit_obs 1.119
_refine_ls_matrix_type full
_refine_ls_number_parameters 577
_refine_ls_number_reflns 4988
_refine_ls_number_restraints 0
_refine_ls_restrained_S_all 1.357
_refine_ls_restrained_S_obs 1.119
_refine_ls_R_factor_all 0.0518
_refine_ls_R_factor_obs 0.0374
_refine_ls_shift/esd_max 0.002
_refine_ls_shift/esd_mean 0.000
_refine_ls_structure_factor_coef Fsqd
_refine_ls_weighting_details 'w=1/[\s^2^(Fo^2^)+(0.0363P)^2^+5.5085P] where P=(Fo^2^+2Fc^2^)/3'
_refine_ls_weighting_scheme calc
_refine_ls_wR_factor_all 0.1059
_refine_ls_wR_factor_obs 0.0801
_reflns_number_observed 4280
_reflns_number_total 4993
_reflns_observed_criterion >2sigma(I)
_cod_data_source_file ic0486116si20041006_031841_1.cif
_cod_data_source_block 2(X=H)
_cod_depositor_comments
;
The following automatic conversions were performed:
'_symmetry_cell_setting' value 'Triclinic' changed to 'triclinic'
according to '/home/saulius/struct/CIF-dictionaries/cif_core.dic'
dictionary named 'cif_core.dic' version 2.4.1 from 2010-06-29.

Automatic conversion script
Id: cif_fix_enum 1527 2010-12-29 10:47:43Z saulius 

The following automatic conversions were performed:

'_refine_ls_weighting_scheme' value 'calc
w=1/[\s^2^(Fo^2^)+(0.0363P)^2^+5.5085P] where P=(Fo^2^+2Fc^2^)/3' was
changed to 'calc'. New tag '_refine_ls_weighting_details' was
created. The value of the new tag was set to
'w=1/[\s^2^(Fo^2^)+(0.0363P)^2^+5.5085P] where P=(Fo^2^+2Fc^2^)/3'.

Automatic conversion script
Id: cif_fix_values 3143 2015-03-26 13:38:13Z robertas 

The following automatic conversions were performed:

'_atom_sites_solution_primary' value 'heavy atom method' was changed
to 'heavy'.

Automatic conversion script
Id: cif_fix_values 6452 2018-10-05 10:23:21Z andrius 
;
_cod_original_cell_volume 2314.6(19)
_cod_database_code 4308552

loop_
_symmetry_equiv_pos_as_xyz
'x, y, z'
'-x, -y, -z'

loop_
_atom_site_aniso_label
_atom_site_aniso_U_11
_atom_site_aniso_U_22
_atom_site_aniso_U_33
_atom_site_aniso_U_23
_atom_site_aniso_U_13
_atom_site_aniso_U_12
Re 0.0318(2) 0.0278(2) 0.0337(2) 0.00852(14) 0.00129(13) 0.00537(13)
N1 0.030(4) 0.023(4) 0.047(4) 0.005(3) 0.005(3) 0.003(3)
N2 0.040(4) 0.031(4) 0.038(4) 0.005(3) 0.001(3) 0.005(3)
N3 0.031(4) 0.026(4) 0.030(4) 0.002(3) -0.001(3) 0.009(3)
Cl1 0.0539(14) 0.0408(13) 0.0539(14) 0.0226(11) 0.0095(11) 0.0087(11)
O1 0.080(5) 0.066(4) 0.049(4) 0.021(3) 0.013(3) 0.030(4)
P1 0.0388(13) 0.0356(13) 0.0347(13) 0.0079(10) 0.0031(10) 0.0063(10)
P2 0.0377(13) 0.0327(13) 0.0400(13) 0.0069(10) 0.0015(10) 0.0084(10)
C1 0.066(7) 0.024(5) 0.032(5) -0.001(4) -0.009(5) 0.000(5)
C2 0.076(7) 0.045(6) 0.059(7) 0.011(5) -0.012(5) 0.028(5)
C3 0.103(10) 0.072(9) 0.087(9) -0.002(7) -0.020(8) 0.038(8)
C4 0.151(15) 0.069(9) 0.078(9) 0.022(7) -0.019(10) 0.025(10)
C5 0.173(15) 0.045(8) 0.071(8) 0.025(6) 0.018(9) -0.004(8)
C6 0.098(8) 0.036(6) 0.045(6) 0.001(5) 0.007(6) -0.010(5)
C7 0.052(6) 0.044(5) 0.033(5) 0.008(4) 0.001(4) 0.011(5)
C8 0.078(7) 0.052(6) 0.049(6) 0.003(5) 0.008(5) 0.007(5)
C9 0.115(10) 0.059(7) 0.055(7) -0.002(5) 0.034(7) 0.023(7)
C10 0.071(8) 0.086(9) 0.065(8) 0.021(7) 0.021(6) 0.019(7)
C11 0.058(6) 0.076(8) 0.054(7) 0.016(6) 0.015(5) 0.010(6)
C12 0.046(6) 0.053(6) 0.040(5) 0.011(4) 0.003(4) 0.013(5)
C13 0.047(6) 0.056(6) 0.037(5) -0.003(5) 0.001(4) 0.017(5)
C14 0.059(7) 0.057(8) 0.113(10) -0.025(7) -0.035(7) 0.003(6)
C15 0.075(10) 0.090(11) 0.169(15) -0.037(10) -0.054(10) -0.009(8)
C16 0.108(12) 0.126(14) 0.111(12) -0.059(11) -0.059(9) 0.067(12)
C17 0.104(10) 0.102(11) 0.074(8) -0.009(8) -0.037(8) 0.054(9)
C18 0.081(8) 0.081(8) 0.066(7) 0.020(6) -0.023(6) 0.017(6)
C19 0.028(5) 0.030(5) 0.064(6) 0.017(5) 0.007(4) 0.003(4)
C20 0.051(6) 0.032(5) 0.075(7) 0.007(5) 0.019(5) 0.010(5)
C21 0.075(8) 0.036(6) 0.103(9) 0.004(6) 0.040(7) 0.022(6)
C22 0.055(7) 0.053(7) 0.127(11) 0.042(8) 0.019(7) 0.019(6)
C23 0.063(7) 0.062(7) 0.104(9) 0.028(7) -0.003(6) 0.025(6)
C24 0.049(6) 0.044(6) 0.079(8) 0.005(5) 0.000(5) 0.022(5)
C25 0.049(6) 0.036(5) 0.052(6) 0.014(5) 0.012(5) 0.022(5)
C26 0.110(9) 0.054(7) 0.044(7) 0.000(5) -0.011(6) 0.031(6)
C27 0.129(11) 0.111(11) 0.030(6) 0.020(7) 0.002(6) 0.056(9)
C28 0.128(11) 0.094(10) 0.072(9) 0.058(8) 0.038(8) 0.057(9)
C29 0.084(8) 0.076(8) 0.067(8) 0.024(7) 0.030(7) 0.044(6)
C30 0.057(6) 0.052(6) 0.049(6) 0.018(5) 0.021(5) 0.022(5)
C31 0.040(5) 0.040(6) 0.038(5) -0.007(4) 0.000(4) 0.008(4)
C32 0.037(6) 0.044(6) 0.059(6) 0.004(5) 0.013(4) 0.007(5)
C33 0.052(7) 0.060(7) 0.064(7) -0.004(5) 0.008(5) -0.011(6)
C34 0.047(7) 0.072(8) 0.077(8) -0.020(6) 0.005(6) 0.001(6)
C35 0.041(7) 0.079(9) 0.093(9) -0.018(7) -0.012(6) 0.026(6)
C36 0.049(7) 0.051(6) 0.069(7) -0.004(5) -0.007(5) 0.012(5)
C37 0.041(5) 0.031(5) 0.033(5) 0.004(4) 0.007(4) 0.006(4)
C38 0.036(5) 0.035(5) 0.037(5) 0.007(4) -0.003(4) 0.007(4)
C39 0.051(6) 0.059(6) 0.038(5) 0.018(5) -0.007(4) 0.013(5)
C40 0.072(7) 0.063(7) 0.063(7) 0.025(6) -0.011(6) 0.028(6)
C41 0.085(8) 0.058(7) 0.051(6) 0.035(5) -0.006(6) 0.002(6)
C42 0.068(7) 0.056(7) 0.059(7) 0.028(5) -0.002(5) -0.001(6)
C43 0.048(6) 0.051(6) 0.049(6) 0.019(5) -0.002(5) 0.003(5)
C44 0.026(5) 0.033(5) 0.027(5) -0.003(4) -0.007(4) 0.005(4)
C45 0.037(5) 0.048(6) 0.054(6) 0.015(5) 0.007(4) 0.002(4)
C46 0.041(6) 0.061(7) 0.077(7) 0.019(6) 0.013(5) 0.001(5)
C47 0.037(6) 0.084(8) 0.087(8) 0.019(7) 0.021(5) 0.003(6)
C48 0.037(6) 0.067(7) 0.096(8) 0.020(6) 0.014(5) 0.018(5)
C49 0.038(6) 0.049(6) 0.053(6) 0.004(5) 0.010(4) 0.007(5)
P3 0.0426(15) 0.0337(14) 0.080(2) 0.0190(14) 0.0124(14) 0.0059(12)
F5 0.094(6) 0.152(8) 0.217(10) 0.080(7) -0.001(6) -0.031(5)
F4 0.195(11) 0.273(15) 0.226(13) 0.153(12) -0.033(9) 0.003(10)
F6 0.143(9) 0.184(11) 0.338(16) 0.101(11) 0.018(9) -0.074(8)
F3 0.150(9) 0.277(15) 0.437(22) 0.266(17) -0.089(11) -0.007(9)
F2 0.284(16) 0.189(12) 0.272(16) 0.000(11) 0.131(13) 0.048(11)
F1 0.397(23) 0.207(14) 0.299(19) -0.060(14) 0.152(18) 0.089(16)

loop_
_atom_site_label
_atom_site_type_symbol
_atom_site_fract_x
_atom_site_fract_y
_atom_site_fract_z
_atom_site_U_iso_or_equiv
_atom_site_thermal_displace_type
_atom_site_occupancy
_atom_site_calc_flag
_atom_site_refinement_flags
_atom_site_disorder_group
Re Re 0.22217(3) 0.40847(3) 0.22253(2) 0.03089(13) Uani 1 d . .
N1 N 0.4283(5) 0.3801(5) 0.2528(4) 0.034(2) Uani 1 d . .
N2 N 0.4367(6) 0.3126(5) 0.3008(4) 0.037(2) Uani 1 d . .
N3 N 0.2236(5) 0.3055(5) 0.2984(3) 0.0295(15) Uani 1 d . .
Cl1 Cl 0.2798(2) 0.5336(2) 0.13935(13) 0.0476(6) Uani 1 d . .
O1 O 0.0720(6) 0.3934(5) 0.2199(3) 0.061(2) Uani 1 d . .
P1 P 0.2086(2) 0.2592(2) 0.10141(13) 0.0363(5) Uani 1 d . .
P2 P 0.2452(2) 0.5674(2) 0.33455(13) 0.0367(5) Uani 1 d . .
C1 C 0.2342(9) 0.1392(6) 0.1358(5) 0.043(2) Uani 1 d . .
C2 C 0.3476(10) 0.1091(7) 0.1276(6) 0.059(3) Uani 1 d . .
C3 C 0.3748(12) 0.0243(10) 0.1638(8) 0.089(4) Uani 1 d . .
C4 C 0.2837(17) -0.0281(11) 0.2061(8) 0.099(5) Uani 1 d . .
C5 C 0.1759(16) 0.0028(9) 0.2132(7) 0.097(4) Uani 1 d . .
C6 C 0.1479(10) 0.0887(7) 0.1802(5) 0.063(3) Uani 1 d . .
C7 C 0.3064(8) 0.2642(7) 0.0200(5) 0.043(2) Uani 1 d . .
C8 C 0.2739(9) 0.1864(8) -0.0503(6) 0.061(3) Uani 1 d . .
C9 C 0.3529(12) 0.1845(9) -0.1110(6) 0.076(3) Uani 1 d . .
C10 C 0.4635(10) 0.2556(10) -0.1021(7) 0.072(3) Uani 1 d . .
C11 C 0.4961(9) 0.3334(8) -0.0334(6) 0.062(3) Uani 1 d . .
C12 C 0.4168(8) 0.3379(7) 0.0282(5) 0.046(2) Uani 1 d . .
C13 C 0.0517(8) 0.2374(7) 0.0508(5) 0.048(2) Uani 1 d . .
C14 C -0.0347(10) 0.1456(9) 0.0405(7) 0.085(4) Uani 1 d . .
C15 C -0.1517(13) 0.1420(12) 0.0006(10) 0.126(6) Uani 1 d . .
C16 C -0.1803(14) 0.2253(15) -0.0271(9) 0.124(6) Uani 1 d . .
H16A H -0.2587(14) 0.2201(15) -0.0538(9) 0.149 Uiso 1 calc R .
C17 C -0.0958(13) 0.3178(12) -0.0167(7) 0.095(4) Uani 1 d . .
C18 C 0.0207(10) 0.3232(9) 0.0212(6) 0.076(3) Uani 1 d . .
H18A H 0.0798(10) 0.3858(9) 0.0269(6) 0.091 Uiso 1 calc R .
C19 C 0.1348(7) 0.6553(6) 0.3225(5) 0.040(2) Uani 1 d . .
C20 C 0.1225(8) 0.7330(7) 0.3902(6) 0.052(2) Uani 1 d . .
C21 C 0.0416(10) 0.8027(7) 0.3824(8) 0.070(3) Uani 1 d . .
C22 C -0.0245(10) 0.7974(9) 0.3101(9) 0.073(3) Uani 1 d . .
C23 C -0.0132(9) 0.7213(9) 0.2440(7) 0.074(3) Uani 1 d . .
C24 C 0.0673(8) 0.6506(7) 0.2510(6) 0.057(3) Uani 1 d . .
C25 C 0.2200(8) 0.5315(7) 0.4308(5) 0.043(2) Uani 1 d . .
C26 C 0.2883(10) 0.5872(8) 0.5021(6) 0.069(3) Uani 1 d . .
C27 C 0.2589(13) 0.5595(11) 0.5745(6) 0.086(4) Uani 1 d . .
C28 C 0.1653(14) 0.4745(11) 0.5749(8) 0.087(4) Uani 1 d . .
C29 C 0.0976(10) 0.4184(9) 0.5061(7) 0.070(3) Uani 1 d . .
C30 C 0.1253(8) 0.4461(7) 0.4333(5) 0.050(2) Uani 1 d . .
C31 C 0.3963(7) 0.6548(7) 0.3472(5) 0.042(2) Uani 1 d . .
C32 C 0.4086(8) 0.7480(7) 0.3160(5) 0.047(2) Uani 1 d . .
C33 C 0.5263(9) 0.8128(8) 0.3226(6) 0.063(3) Uani 1 d . .
C34 C 0.6280(9) 0.7863(9) 0.3586(7) 0.071(3) Uani 1 d . .
C35 C 0.6164(9) 0.6932(10) 0.3895(7) 0.075(3) Uani 1 d . .
C36 C 0.4998(9) 0.6264(7) 0.3830(6) 0.059(3) Uani 1 d . .
C37 C 0.3243(8) 0.2739(6) 0.3255(4) 0.035(2) Uani 1 d . .
C38 C 0.3234(7) 0.1940(6) 0.3768(5) 0.036(2) Uani 1 d . .
C39 C 0.4276(8) 0.1475(7) 0.3863(5) 0.048(2) Uani 1 d . .
C40 C 0.4216(10) 0.0647(8) 0.4285(6) 0.063(3) Uani 1 d . .
C41 C 0.3152(11) 0.0308(8) 0.4620(6) 0.063(3) Uani 1 d . .
C42 C 0.2118(9) 0.0777(8) 0.4545(6) 0.060(3) Uani 1 d . .
C43 C 0.2159(8) 0.1595(7) 0.4118(5) 0.049(2) Uani 1 d . .
C44 C 0.5453(7) 0.4107(6) 0.2224(4) 0.030(2) Uani 1 d . .
C45 C 0.5734(7) 0.5120(7) 0.2041(5) 0.046(2) Uani 1 d . .
C46 C 0.6851(8) 0.5388(8) 0.1716(6) 0.060(3) Uani 1 d . .
C47 C 0.7671(8) 0.4688(9) 0.1610(6) 0.069(3) Uani 1 d . .
C48 C 0.7374(8) 0.3681(8) 0.1800(6) 0.065(3) Uani 1 d . .
C49 C 0.6284(8) 0.3396(7) 0.2114(5) 0.048(2) Uani 1 d . .
P3 P 0.8309(2) 0.1146(2) 0.3255(2) 0.0510(7) Uani 1 d . .
F5 F 0.9498(7) 0.1951(7) 0.3188(6) 0.155(4) Uani 1 d . .
F4 F 0.8986(11) 0.0673(12) 0.3862(8) 0.225(6) Uani 1 d . .
F6 F 0.7171(10) 0.0310(9) 0.3265(8) 0.228(6) Uani 1 d . .
F3 F 0.7645(10) 0.1617(12) 0.2707(11) 0.273(9) Uani 1 d . .
F2 F 0.8721(14) 0.0392(11) 0.2632(9) 0.250(7) Uani 1 d . .
F1 F 0.7946(18) 0.1819(12) 0.3907(11) 0.307(9) Uani 1 d . .
H45 H 0.4966 0.5583 0.1960 0.080 Uiso 1 d . .
H49 H 0.6084 0.2622 0.2362 0.080 Uiso 1 d . .
H8 H 0.1731 0.1355 -0.0568 0.080 Uiso 1 d . .
H39 H 0.5168 0.1747 0.3561 0.080 Uiso 1 d . .
H28 H 0.1321 0.4371 0.6223 0.080 Uiso 1 d . .
H30 H 0.0463 0.4230 0.3817 0.080 Uiso 1 d . .
H43 H 0.1338 0.1857 0.4023 0.080 Uiso 1 d . .
H34 H 0.7293 0.8357 0.3564 0.080 Uiso 1 d . .
H32 H 0.3284 0.7738 0.3037 0.080 Uiso 1 d . .
H27 H 0.2854 0.6020 0.6437 0.080 Uiso 1 d . .
H10 H 0.5413 0.2388 -0.1438 0.080 Uiso 1 d . .
H21 H 0.0114 0.8573 0.4200 0.080 Uiso 1 d . .
H40 H 0.5089 0.0360 0.4440 0.080 Uiso 1 d . .
H33 H 0.5465 0.8919 0.3161 0.080 Uiso 1 d . .
H24 H 0.0562 0.5778 0.2015 0.080 Uiso 1 d . .
H47 H 0.8629 0.5060 0.1377 0.080 Uiso 1 d . .
H36 H 0.4815 0.5575 0.4236 0.080 Uiso 1 d . .
H42 H 0.1531 0.0478 0.5024 0.080 Uiso 1 d . .
H29 H 0.0239 0.3545 0.5009 0.080 Uiso 1 d . .
H35 H 0.7016 0.6645 0.4166 0.080 Uiso 1 d . .
H22 H -0.0864 0.8479 0.2980 0.080 Uiso 1 d . .
H20 H 0.1850 0.7411 0.4425 0.080 Uiso 1 d . .
H41 H 0.3126 -0.0195 0.5035 0.080 Uiso 1 d . .
H48 H 0.8093 0.3208 0.1774 0.080 Uiso 1 d . .
H5 H 0.1178 -0.0256 0.2622 0.080 Uiso 1 d . .
H12 H 0.4284 0.4150 0.0834 0.080 Uiso 1 d . .
H14 H 0.0066 0.0714 0.0400 0.080 Uiso 1 d . .
H26 H 0.3257 0.6609 0.5232 0.080 Uiso 1 d . .
H22 H -0.0430 0.7301 0.1982 0.080 Uiso 1 d . .
H9 H 0.3366 0.1103 -0.1567 0.080 Uiso 1 d . .
H11 H 0.5932 0.4089 -0.0232 0.080 Uiso 1 d . .
H2 H 0.4225 0.1420 0.0833 0.080 Uiso 1 d . .
H15 H -0.2060 0.0643 -0.0226 0.080 Uiso 1 d . .
H4 H 0.3817 -0.0517 0.2233 0.080 Uiso 1 d . .
H17 H -0.1162 0.4065 -0.0421 0.080 Uiso 1 d . .
H3 H 0.4572 -0.0006 0.1433 0.080 Uiso 1 d . .
H46 H 0.7105 0.6054 0.1362 0.080 Uiso 1 d . .
H6 H 0.0507 0.1150 0.1803 0.080 Uiso 1 d . .

loop_
_atom_type_symbol
_atom_type_description
_atom_type_scat_dispersion_real
_atom_type_scat_dispersion_imag
_atom_type_scat_source
C C 0.0033 0.0016 'International Tables Vol C Tables 4.2.6.8 and 6.1.1.4'
H H 0.0000 0.0000 'International Tables Vol C Tables 4.2.6.8 and 6.1.1.4'
N N 0.0061 0.0033 'International Tables Vol C Tables 4.2.6.8 and 6.1.1.4'
O O 0.0106 0.0060 'International Tables Vol C Tables 4.2.6.8 and 6.1.1.4'
F F 0.0171 0.0103 'International Tables Vol C Tables 4.2.6.8 and 6.1.1.4'
P P 0.1023 0.0942 'International Tables Vol C Tables 4.2.6.8 and 6.1.1.4'
Cl Cl 0.1484 0.1585 'International Tables Vol C Tables 4.2.6.8 and 6.1.1.4'
Re Re -1.0185 7.2310 'International Tables Vol C Tables 4.2.6.8 and 6.1.1.4'

loop_
_geom_angle_atom_site_label_1
_geom_angle_atom_site_label_2
_geom_angle_atom_site_label_3
_geom_angle
_geom_angle_site_symmetry_1
_geom_angle_site_symmetry_3
_geom_angle_publ_flag
O1 Re N3 90.5(3) . . y
O1 Re Cl1 105.0(2) . . y
N3 Re Cl1 164.5(2) . . y
O1 Re N1 159.2(3) . . y
N3 Re N1 68.9(2) . . y
Cl1 Re N1 95.7(2) . . y
O1 Re P2 90.5(2) . . y
N3 Re P2 92.9(2) . . y
Cl1 Re P2 86.12(8) . . y
N1 Re P2 93.0(2) . . y
O1 Re P1 91.8(2) . . y
N3 Re P1 91.8(2) . . y
Cl1 Re P1 88.67(8) . . y
N1 Re P1 86.4(2) . . y
P2 Re P1 174.68(7) . . y
N2 N1 C44 111.1(6) . . y
N2 N1 Re 114.8(4) . . ?
C44 N1 Re 133.7(5) . . ?
N1 N2 C37 112.9(6) . . ?
C37 N3 Re 125.0(5) . . ?
C7 P1 C1 103.4(4) . . ?
C7 P1 C13 103.0(4) . . ?
C1 P1 C13 110.0(4) . . ?
C7 P1 Re 124.4(3) . . ?
C1 P1 Re 108.4(3) . . ?
C13 P1 Re 107.2(3) . . ?
C25 P2 C31 106.6(4) . . ?
C25 P2 C19 104.5(4) . . ?
C31 P2 C19 104.1(4) . . ?
C25 P2 Re 113.0(3) . . ?
C31 P2 Re 114.0(3) . . ?
C19 P2 Re 113.7(3) . . ?
C2 C1 C6 120.6(9) . . ?
C2 C1 P1 118.2(7) . . ?
C6 C1 P1 120.5(7) . . ?
C1 C2 C3 118.6(10) . . ?
C4 C3 C2 119.5(11) . . ?
C5 C4 C3 120.5(12) . . ?
C4 C5 C6 121.3(13) . . ?
C1 C6 C5 119.4(11) . . ?
C12 C7 C8 119.6(8) . . ?
C12 C7 P1 121.6(6) . . ?
C8 C7 P1 118.5(7) . . ?
C9 C8 C7 119.1(9) . . ?
C10 C9 C8 121.2(10) . . ?
C9 C10 C11 120.2(9) . . ?
C10 C11 C12 119.5(9) . . ?
C7 C12 C11 120.2(8) . . ?
C14 C13 C18 118.7(9) . . ?
C14 C13 P1 125.6(8) . . ?
C18 C13 P1 115.7(7) . . ?
C13 C14 C15 118.6(11) . . ?
C16 C15 C14 122.0(13) . . ?
C15 C16 C17 120.3(13) . . ?
C16 C17 C18 119.1(12) . . ?
C17 C18 C13 121.3(11) . . ?
C24 C19 C20 119.7(8) . . ?
C24 C19 P2 123.0(7) . . ?
C20 C19 P2 117.3(7) . . ?
C21 C20 C19 118.6(9) . . ?
C22 C21 C20 120.9(9) . . ?
C21 C22 C23 120.7(9) . . ?
C22 C23 C24 119.0(10) . . ?
C19 C24 C23 121.1(9) . . ?
C30 C25 C26 118.7(8) . . ?
C30 C25 P2 118.1(7) . . ?
C26 C25 P2 123.2(7) . . ?
C27 C26 C25 120.2(11) . . ?
C28 C27 C26 119.7(11) . . ?
C29 C28 C27 121.4(10) . . ?
C28 C29 C30 119.4(11) . . ?
C25 C30 C29 120.6(9) . . ?
C36 C31 C32 120.4(8) . . ?
C36 C31 P2 120.5(7) . . ?
C32 C31 P2 119.0(6) . . ?
C31 C32 C33 118.8(8) . . ?
C34 C33 C32 121.1(10) . . ?
C33 C34 C35 120.3(9) . . ?
C34 C35 C36 119.8(9) . . ?
C31 C36 C35 119.5(9) . . ?
N3 C37 N2 118.4(7) . . ?
N3 C37 C38 124.5(7) . . ?
N2 C37 C38 116.9(7) . . ?
C39 C38 C43 119.6(8) . . ?
C39 C38 C37 119.8(7) . . ?
C43 C38 C37 120.4(7) . . ?
C38 C39 C40 119.3(8) . . ?
C41 C40 C39 120.6(9) . . ?
C40 C41 C42 120.7(8) . . ?
C41 C42 C43 119.3(9) . . ?
C42 C43 C38 120.3(8) . . ?
C45 C44 C49 121.3(7) . . ?
C45 C44 N1 118.6(7) . . ?
C49 C44 N1 120.1(7) . . ?
C46 C45 C44 117.8(8) . . ?
C47 C46 C45 120.8(9) . . ?
C46 C47 C48 120.3(8) . . ?
C49 C48 C47 120.1(9) . . ?
C48 C49 C44 119.6(8) . . ?
F1 P3 F3 90.5(10) . . ?
F1 P3 F2 174.7(11) . . ?
F3 P3 F2 94.6(10) . . ?
F1 P3 F6 90.2(9) . . ?
F3 P3 F6 91.0(7) . . ?
F2 P3 F6 88.6(8) . . ?
F1 P3 F4 87.1(10) . . ?
F3 P3 F4 177.6(10) . . ?
F2 P3 F4 87.7(8) . . ?
F6 P3 F4 88.6(6) . . ?
F1 P3 F5 94.0(8) . . ?
F3 P3 F5 88.6(6) . . ?
F2 P3 F5 87.3(7) . . ?
F6 P3 F5 175.8(7) . . ?
F4 P3 F5 92.0(6) . . ?

loop_
_geom_bond_atom_site_label_1
_geom_bond_atom_site_label_2
_geom_bond_distance
_geom_bond_site_symmetry_2
_geom_bond_publ_flag
Re O1 1.616(6) . y
Re N3 2.022(6) . y
Re Cl1 2.375(2) . y
Re N1 2.384(6) . y
Re P2 2.490(3) . y
Re P1 2.521(3) . y
N1 N2 1.313(8) . y
N1 C44 1.431(9) . ?
N2 C37 1.367(10) . ?
N3 C37 1.324(9) . ?
P1 C7 1.805(8) . ?
P1 C1 1.814(8) . ?
P1 C13 1.823(9) . ?
P2 C25 1.809(8) . ?
P2 C31 1.811(8) . ?
P2 C19 1.820(8) . ?
C1 C2 1.369(12) . ?
C1 C6 1.396(12) . ?
C2 C3 1.418(15) . ?
C3 C4 1.42(2) . ?
C4 C5 1.31(2) . ?
C5 C6 1.40(2) . ?
C7 C12 1.386(11) . ?
C7 C8 1.394(12) . ?
C8 C9 1.386(13) . ?
C9 C10 1.369(15) . ?
C10 C11 1.374(14) . ?
C11 C12 1.402(12) . ?
C13 C14 1.360(13) . ?
C13 C18 1.384(13) . ?
C14 C15 1.40(2) . ?
C15 C16 1.33(2) . ?
C16 C17 1.35(2) . ?
C17 C18 1.376(15) . ?
C19 C24 1.370(12) . ?
C19 C20 1.408(11) . ?
C20 C21 1.382(13) . ?
C21 C22 1.372(15) . ?
C22 C23 1.374(15) . ?
C23 C24 1.387(13) . ?
C25 C30 1.388(12) . ?
C25 C26 1.388(12) . ?
C26 C27 1.388(14) . ?
C27 C28 1.37(2) . ?
C28 C29 1.35(2) . ?
C29 C30 1.391(13) . ?
C31 C36 1.389(12) . ?
C31 C32 1.394(11) . ?
C32 C33 1.395(12) . ?
C33 C34 1.362(14) . ?
C34 C35 1.389(15) . ?
C35 C36 1.398(14) . ?
C37 C38 1.472(11) . ?
C38 C39 1.390(11) . ?
C38 C43 1.393(11) . ?
C39 C40 1.391(12) . ?
C40 C41 1.368(13) . ?
C41 C42 1.380(13) . ?
C42 C43 1.388(12) . ?
C44 C45 1.390(11) . ?
C44 C49 1.394(11) . ?
C45 C46 1.388(12) . ?
C46 C47 1.374(13) . ?
C47 C48 1.388(13) . ?
C48 C49 1.357(12) . ?
P3 F1 1.398(12) . ?
P3 F3 1.431(9) . ?
P3 F2 1.446(12) . ?
P3 F6 1.505(9) . ?
P3 F4 1.512(10) . ?
P3 F5 1.545(7) . ?
